data_1548069
loop_
_publ_author_name
'Martin R. Lichtenthaler'
'Florian Stahl'
'Daniel Kratzert'
'Lorenz Heidinger'
'Erik Schleicher'
'Julian Hamann'
'Daniel Himmel'
'Stefan Weber'
'Ingo Krossing'

_publ_section_title
;
 Cationic cluster formation versus disproportionation of low-valent indium
 and gallium complexes of 2,2'-bipyridine
;
_journal_name_full 'Nature Communications'
_journal_page_first 8288
_journal_paper_doi 10.1038/ncomms9288
_journal_volume 6
_journal_year 2015
_chemical_formula_moiety '(Ga N6 C30 H24),(Al O4 C16 F36)2, (C6 H3 F2)'
_chemical_formula_sum 'C68 H27 Al2 F73.75 Ga N6 O8'
_chemical_formula_weight 2580.88
_chemical_name_common '[Ga(Bipy)3][Al(OC(CF3)3)4]'
_space_group_crystal_system monoclinic
_space_group_IT_number 15
_space_group_name_Hall '-C 2yc'
_space_group_name_H-M_alt 'C 1 2/c 1'
_symmetry_space_group_name_Hall '-C 2yc'
_symmetry_space_group_name_H-M 'C 1 2/c 1'
_atom_sites_solution_hydrogens geom
_cell_angle_alpha 90
_cell_angle_beta 112.931(7)
_cell_angle_gamma 90
_cell_formula_units_Z 4
_cell_length_a 25.1999(16)
_cell_length_b 15.4651(16)
_cell_length_c 24.792(2)
_cell_measurement_reflns_used 9908
_cell_measurement_temperature 150(2)
_cell_measurement_theta_max 44.377
_cell_measurement_theta_min 5.268
_cell_volume 8898.4(14)
_computing_cell_refinement 'SAINT V8.34A'
_computing_data_collection 'APEX2 v2014.7-1'
_computing_data_reduction 'SAINT V8.34A'
_computing_molecular_graphics 'Diamond 3.2i'
_computing_publication_material ShelXle-673
_computing_structure_refinement 'SHELXL-2014/7 (Sheldrick, 2014)'
_computing_structure_solution 'SHELXT-2014/7 (Sheldrick, 2014)'
_diffrn_ambient_temperature 150(2)
_diffrn_measured_fraction_theta_full 0.996
_diffrn_measured_fraction_theta_max 0.996
_diffrn_measurement_device_type 'Bruker Smart Apex II Quazar'
_diffrn_measurement_method 'phi and omega scans'
_diffrn_radiation_type MoK\a
_diffrn_radiation_wavelength 0.71073
_diffrn_reflns_av_R_equivalents 0.0422
_diffrn_reflns_av_unetI/netI 0.0266
_diffrn_reflns_Laue_measured_fraction_full 0.996
_diffrn_reflns_Laue_measured_fraction_max 0.996
_diffrn_reflns_limit_h_max 30
_diffrn_reflns_limit_h_min -30
_diffrn_reflns_limit_k_max 18
_diffrn_reflns_limit_k_min -17
_diffrn_reflns_limit_l_max 29
_diffrn_reflns_limit_l_min -29
_diffrn_reflns_number 99261
_diffrn_reflns_point_group_measured_fraction_full 0.996
_diffrn_reflns_point_group_measured_fraction_max 0.996
_diffrn_reflns_theta_full 25.141
_diffrn_reflns_theta_max 25.141
_diffrn_reflns_theta_min 1.582
_diffrn_source 'INCOATEC Mo Microsource'
_exptl_absorpt_coefficient_mu 0.541
_exptl_absorpt_correction_T_max 0.7452
_exptl_absorpt_correction_T_min 0.6995
_exptl_absorpt_correction_type multi-scan
_exptl_absorpt_process_details SADABS-2014/5
_exptl_crystal_colour green
_exptl_crystal_density_diffrn 1.927
_exptl_crystal_density_method 'not measured'
_exptl_crystal_description platelet
_exptl_crystal_F_000 5047
_exptl_crystal_size_max 0.200
_exptl_crystal_size_mid 0.130
_exptl_crystal_size_min 0.060
_refine_diff_density_max 0.744
_refine_diff_density_min -0.688
_refine_diff_density_rms 0.082
_refine_ls_extinction_coef .
_refine_ls_extinction_method none
_refine_ls_goodness_of_fit_ref 1.017
_refine_ls_hydrogen_treatment constr
_refine_ls_matrix_type full
_refine_ls_number_parameters 1101
_refine_ls_number_reflns 7923
_refine_ls_number_restraints 10335
_refine_ls_restrained_S_all 1.071
_refine_ls_R_factor_all 0.1021
_refine_ls_R_factor_gt 0.0752
_refine_ls_shift/su_max 0.000
_refine_ls_shift/su_mean 0.000
_refine_ls_structure_factor_coef Fsqd
_refine_ls_weighting_details 'w=1/[\s^2^(Fo^2^)+(0.0839P)^2^+69.5485P] where P=(Fo^2^+2Fc^2^)/3'
_refine_ls_weighting_scheme calc
_refine_ls_wR_factor_gt 0.1864
_refine_ls_wR_factor_ref 0.2063
_reflns_Friedel_coverage 0.000
_reflns_Friedel_fraction_full .
_reflns_Friedel_fraction_max .
_reflns_number_gt 5787
_reflns_number_total 7923
_reflns_threshold_expression 'I > 2\s(I)'
_cod_data_source_file ncomms9288-s2.cif
_cod_data_source_block C2c_a
_cod_original_cell_volume 8898.3(14)
_cod_database_code 1548069
_shelx_estimated_absorpt_t_min 0.900
_shelx_estimated_absorpt_t_max 0.968

loop_
_space_group_symop_operation_xyz
'x, y, z'
'-x, y, -z+1/2'
'x+1/2, y+1/2, z'
'-x+1/2, y+1/2, -z+1/2'
'-x, -y, -z'
'x, -y, z-1/2'
'-x+1/2, -y+1/2, -z'
'x+1/2, -y+1/2, z-1/2'

loop_
_atom_site_label
_atom_site_type_symbol
_atom_site_fract_x
_atom_site_fract_y
_atom_site_fract_z
_atom_site_U_iso_or_equiv
_atom_site_adp_type
_atom_site_occupancy
_atom_site_site_symmetry_order
_atom_site_calc_flag
_atom_site_refinement_flags_posn
_atom_site_refinement_flags_adp
_atom_site_refinement_flags_occupancy
_atom_site_disorder_assembly
_atom_site_disorder_group
Ga1 Ga 0.5000 0.24543(5) 0.2500 0.0358(2) Uani 1 2 d S T P . .
Al1 Al 0.37500(5) 0.74167(9) 0.37749(6) 0.0327(3) Uani 1 1 d D . . . .
N1_1 N 0.53827(16) 0.1486(3) 0.31119(18) 0.0370(9) Uani 1 1 d . . . . .
N2_1 N 0.43970(16) 0.2294(3) 0.28618(18) 0.0379(9) Uani 1 1 d . . . . .
C1_1 C 0.5900(2) 0.1116(3) 0.3228(2) 0.0438(12) Uani 1 1 d . . . . .
H1_1 H 0.6146 0.1360 0.3060 0.053 Uiso 1 1 calc R U . . .
C2_1 C 0.6085(2) 0.0398(3) 0.3581(2) 0.0490(13) Uani 1 1 d . . . . .
H2_1 H 0.6455 0.0156 0.3662 0.059 Uiso 1 1 calc R U . . .
C3_1 C 0.5720(2) 0.0040(4) 0.3815(3) 0.0522(14) Uani 1 1 d . . . . .
H3_1 H 0.5833 -0.0463 0.4052 0.063 Uiso 1 1 calc R U . . .
C4_1 C 0.5192(2) 0.0411(3) 0.3704(2) 0.0471(13) Uani 1 1 d . . . . .
H4_1 H 0.4941 0.0170 0.3866 0.056 Uiso 1 1 calc R U . . .
C5_1 C 0.5031(2) 0.1136(3) 0.3354(2) 0.0362(11) Uani 1 1 d . . . . .
C6_1 C 0.4477(2) 0.1599(3) 0.3213(2) 0.0356(10) Uani 1 1 d . . . . .
C7_1 C 0.4067(2) 0.1357(4) 0.3423(2) 0.0470(13) Uani 1 1 d . . . . .
H7_1 H 0.4120 0.0851 0.3656 0.056 Uiso 1 1 calc R U . . .
C8_1 C 0.3580(2) 0.1856(4) 0.3294(2) 0.0513(14) Uani 1 1 d . . . . .
H8_1 H 0.3296 0.1701 0.3439 0.062 Uiso 1 1 calc R U . . .
C9_1 C 0.3510(2) 0.2581(4) 0.2953(2) 0.0477(13) Uani 1 1 d . . . . .
H9_1 H 0.3180 0.2937 0.2865 0.057 Uiso 1 1 calc R U . . .
C10_1 C 0.3921(2) 0.2782(3) 0.2740(2) 0.0441(12) Uani 1 1 d . . . . .
H10_1 H 0.3870 0.3279 0.2500 0.053 Uiso 1 1 calc R U . . .
N1_2 N 0.45873(17) 0.3451(3) 0.19730(19) 0.0424(10) Uani 1 1 d . . . . .
C1_2 C 0.4181(2) 0.3389(4) 0.1423(2) 0.0517(14) Uani 1 1 d . . . . .
H1_2 H 0.4063 0.2833 0.1257 0.062 Uiso 1 1 calc R U . . .
C2_2 C 0.3933(3) 0.4114(5) 0.1099(3) 0.0655(17) Uani 1 1 d . . . . .
H2_2 H 0.3632 0.4057 0.0723 0.079 Uiso 1 1 calc R U . . .
C3_2 C 0.4125(3) 0.4914(5) 0.1324(4) 0.079(2) Uani 1 1 d . . . . .
H3_2 H 0.3967 0.5419 0.1102 0.095 Uiso 1 1 calc R U . . .
C4_2 C 0.4550(3) 0.4978(4) 0.1877(4) 0.076(2) Uani 1 1 d . . . . .
H4_2 H 0.4689 0.5530 0.2037 0.092 Uiso 1 1 calc R U . . .
C5_2 C 0.4774(2) 0.4245(4) 0.2197(3) 0.0530(14) Uani 1 1 d . . . . .
C1_3 C 0.2757(7) 0.3231(12) 0.5241(7) 0.088(12) Uiso 0.326(5) 1 d D U P A -1
C2_3 C 0.2415(9) 0.2823(14) 0.5470(10) 0.135(17) Uiso 0.326(5) 1 d D U P A -1
H2_3 H 0.2335 0.3090 0.5776 0.162 Uiso 0.326(5) 1 calc R U P A -1
C3_3 C 0.2188(11) 0.2037(16) 0.5264(11) 0.120(16) Uiso 0.326(5) 1 d D U P A -1
H3_3 H 0.1948 0.1749 0.5423 0.144 Uiso 0.326(5) 1 calc R U P A -1
C4_3 C 0.2310(9) 0.1663(14) 0.4824(9) 0.113(11) Uiso 0.326(5) 1 d D U P A -1
H4_3 H 0.2153 0.1112 0.4678 0.135 Uiso 0.326(5) 1 calc R U P A -1
C5_3 C 0.2649(7) 0.2067(10) 0.4597(7) 0.065(7) Uiso 0.326(5) 1 d D U P A -1
C6_3 C 0.2878(6) 0.2860(10) 0.4804(7) 0.073(9) Uiso 0.326(5) 1 d D U P A -1
F1_3 F 0.2963(8) 0.3960(12) 0.5440(9) 0.096(7) Uiso 0.261(4) 1 d D U P A -1
F2_3 F 0.3193(9) 0.3235(17) 0.4589(10) 0.19(4) Uiso 0.0652(10) 1 d D U P A -1
F3_3 F 0.2762(7) 0.1733(11) 0.4189(7) 0.098(5) Uiso 0.261(4) 1 d D U P A -1
C1_12 C 0.2166(10) 0.3136(18) 0.4759(8) 0.070(13) Uiso 0.174(5) 1 d D U P A -2
C2_12 C 0.1946(12) 0.2331(19) 0.4610(10) 0.088(17) Uiso 0.174(5) 1 d D U P A -2
C3_12 C 0.2285(15) 0.162(2) 0.4819(13) 0.113(11) Uiso 0.174(5) 1 d D U P A -2
H3_12 H 0.2128 0.1060 0.4714 0.135 Uiso 0.174(5) 1 calc R U P A -2
C4_12 C 0.2846(14) 0.172(2) 0.5178(14) 0.090(17) Uiso 0.174(5) 1 d D U P A -2
H4_12 H 0.3084 0.1232 0.5323 0.108 Uiso 0.174(5) 1 calc R U P A -2
C5_12 C 0.3069(12) 0.2531(19) 0.5329(11) 0.090(17) Uiso 0.174(5) 1 d D U P A -2
H5_12 H 0.3462 0.2599 0.5583 0.109 Uiso 0.174(5) 1 calc R U P A -2
C6_12 C 0.2732(9) 0.3240(17) 0.5120(9) 0.046(11) Uiso 0.174(5) 1 d D U P A -2
F1_12 F 0.1854(11) 0.3792(18) 0.4566(11) 0.106(11) Uiso 0.139(4) 1 d D U P A -2
F2_12 F 0.1429(17) 0.222(4) 0.4279(15) 0.17(6) Uiso 0.0348(10) 1 d D U P A -2
F6_12 F 0.2932(11) 0.3990(15) 0.5254(12) 0.057(9) Uiso 0.118(3) 1 d D U P A -2
O1_4 O 0.33088(17) 0.8162(3) 0.3885(2) 0.0815(15) Uani 1 1 d D U . . .
C1_4 C 0.3141(2) 0.8805(3) 0.4128(2) 0.0490(12) Uani 1 1 d D U . . .
C2_4 C 0.3653(3) 0.9426(4) 0.4435(3) 0.0762(18) Uani 1 1 d D U . . .
F1_4 F 0.39769(19) 0.9513(3) 0.4142(2) 0.1105(16) Uani 1 1 d D U . . .
F2_4 F 0.3989(2) 0.9093(4) 0.4951(2) 0.1174(18) Uani 1 1 d D U . . .
F3_4 F 0.3476(2) 1.0184(3) 0.4533(4) 0.175(3) Uani 1 1 d D U . . .
C3_4 C 0.2893(4) 0.8478(6) 0.4558(4) 0.121(3) Uani 1 1 d D U . . .
F4_4 F 0.3240(3) 0.7877(6) 0.4890(4) 0.213(4) Uani 1 1 d D U . . .
F5_4 F 0.2847(3) 0.9111(6) 0.4900(3) 0.192(3) Uani 1 1 d D U . . .
F6_4 F 0.2376(2) 0.8129(4) 0.4281(3) 0.154(2) Uani 1 1 d D U . . .
C4_4 C 0.2660(3) 0.9313(5) 0.3643(3) 0.0797(18) Uani 1 1 d D U . . .
F7_4 F 0.2361(2) 0.9826(3) 0.3844(3) 0.1155(17) Uani 1 1 d D U . . .
F8_4 F 0.22879(18) 0.8797(4) 0.3269(2) 0.1146(18) Uani 1 1 d D U . . .
F9_4 F 0.2897(2) 0.9802(5) 0.3357(3) 0.160(3) Uani 1 1 d D U . . .
O1_5 O 0.3533(12) 0.6403(11) 0.3874(13) 0.0483(15) Uani 0.357 1 d D U P B 1
C1_5 C 0.3175(7) 0.5728(8) 0.3646(7) 0.0516(13) Uani 0.357 1 d D U P B 1
C2_5 C 0.3012(7) 0.5320(9) 0.4128(6) 0.076(2) Uani 0.357 1 d D U P B 1
F1_5 F 0.3445(8) 0.5262(13) 0.4651(8) 0.079(3) Uani 0.357 1 d D U P B 1
F2_5 F 0.2597(7) 0.5843(12) 0.4178(8) 0.114(5) Uani 0.357 1 d D U P B 1
F3_5 F 0.2820(8) 0.4520(8) 0.3951(6) 0.099(4) Uani 0.357 1 d D U P B 1
C3_5 C 0.2615(7) 0.5998(11) 0.3141(7) 0.0633(19) Uani 0.357 1 d D U P B 1
F4_5 F 0.2411(8) 0.6746(9) 0.3254(8) 0.070(5) Uani 0.357 1 d D U P B 1
F5_5 F 0.2230(11) 0.5367(14) 0.3055(14) 0.072(3) Uani 0.357 1 d D U P B 1
F6_5 F 0.2705(5) 0.6117(9) 0.2644(5) 0.060(3) Uani 0.357 1 d D U P B 1
C4_5 C 0.3505(6) 0.5060(10) 0.3431(7) 0.077(2) Uani 0.357 1 d D U P B 1
F7_5 F 0.3144(6) 0.4517(8) 0.3036(7) 0.088(4) Uani 0.357 1 d D U P B 1
F8_5 F 0.3810(5) 0.5430(7) 0.3161(5) 0.077(3) Uani 0.357 1 d D U P B 1
F9_5 F 0.3855(8) 0.4650(16) 0.3930(8) 0.088(6) Uani 0.357 1 d D U P B 1
O1_8 O 0.3564(11) 0.6360(11) 0.3831(15) 0.0483(15) Uani 0.3138 1 d D U P B 2
C1_8 C 0.3153(7) 0.5754(8) 0.3736(8) 0.0516(13) Uani 0.3138 1 d D U P B 2
C2_8 C 0.3322(8) 0.4901(10) 0.3521(7) 0.077(2) Uani 0.3138 1 d D U P B 2
F1_8 F 0.3048(8) 0.4226(11) 0.3646(9) 0.076(4) Uani 0.3138 1 d D U P B 2
F2_8 F 0.3894(8) 0.473(2) 0.3805(11) 0.086(6) Uani 0.3138 1 d D U P B 2
F3_8 F 0.3224(8) 0.5024(15) 0.2951(6) 0.110(5) Uani 0.3138 1 d D U P B 2
C3_8 C 0.3091(7) 0.5554(10) 0.4327(7) 0.076(2) Uani 0.3138 1 d D U P B 2
F4_8 F 0.2598(8) 0.5157(12) 0.4258(8) 0.066(4) Uani 0.3138 1 d D U P B 2
F5_8 F 0.3096(6) 0.6301(8) 0.4601(6) 0.075(3) Uani 0.3138 1 d D U P B 2
F6_8 F 0.3549(8) 0.5062(14) 0.4605(10) 0.079(3) Uani 0.3138 1 d D U P B 2
C4_8 C 0.2561(7) 0.6072(11) 0.3309(7) 0.0633(19) Uani 0.3138 1 d D U P B 2
F7_8 F 0.2325(6) 0.6570(10) 0.3603(9) 0.088(4) Uani 0.3138 1 d D U P B 2
F8_8 F 0.2142(13) 0.5501(18) 0.3034(14) 0.072(3) Uani 0.3138 1 d D U P B 2
F9_8 F 0.2615(7) 0.6548(13) 0.2872(8) 0.079(4) Uani 0.3138 1 d D U P B 2
O1_9 O 0.3526(12) 0.6400(12) 0.3865(15) 0.0483(15) Uani 0.3292 1 d D U P B 3
C1_9 C 0.3114(7) 0.5782(8) 0.3692(8) 0.0516(13) Uani 0.3292 1 d D U P B 3
C2_9 C 0.2650(8) 0.5984(12) 0.3082(7) 0.0633(19) Uani 0.3292 1 d D U P B 3
F1_9 F 0.2515(8) 0.6831(10) 0.3076(8) 0.053(4) Uani 0.3292 1 d D U P B 3
F2_9 F 0.2150(12) 0.5575(19) 0.2970(16) 0.072(3) Uani 0.3292 1 d D U P B 3
F3_9 F 0.2872(8) 0.5761(13) 0.2680(7) 0.097(5) Uani 0.3292 1 d D U P B 3
C3_9 C 0.3395(7) 0.4905(10) 0.3677(7) 0.077(2) Uani 0.3292 1 d D U P B 3
F4_9 F 0.3686(6) 0.4663(9) 0.4225(7) 0.090(4) Uani 0.3292 1 d D U P B 3
F5_9 F 0.3750(7) 0.4997(12) 0.3381(9) 0.103(5) Uani 0.3292 1 d D U P B 3
F6_9 F 0.2997(8) 0.4318(13) 0.3370(10) 0.098(6) Uani 0.3292 1 d D U P B 3
C4_9 C 0.2829(7) 0.5705(10) 0.4144(7) 0.076(2) Uani 0.3292 1 d D U P B 3
F7_9 F 0.3225(7) 0.5715(14) 0.4690(6) 0.100(5) Uani 0.3292 1 d D U P B 3
F8_9 F 0.2551(7) 0.4935(12) 0.4086(9) 0.075(5) Uani 0.3292 1 d D U P B 3
F9_9 F 0.2466(6) 0.6374(10) 0.4061(7) 0.088(4) Uani 0.3292 1 d D U P B 3
O1_6 O 0.3626(5) 0.7654(8) 0.3071(4) 0.045(2) Uani 0.5107 1 d D U P B 1
C1_6 C 0.3755(5) 0.7821(8) 0.2607(4) 0.0466(13) Uani 0.5107 1 d D U P B 1
C2_6 C 0.3185(5) 0.8018(8) 0.2094(5) 0.066(2) Uani 0.5107 1 d D U P B 1
F1_6 F 0.2846(3) 0.8474(7) 0.2290(5) 0.094(3) Uani 0.5107 1 d D U P B 1
F2_6 F 0.3287(7) 0.8319(9) 0.1648(6) 0.090(4) Uani 0.5107 1 d D U P B 1
F3_6 F 0.2887(4) 0.7292(7) 0.1902(4) 0.086(3) Uani 0.5107 1 d D U P B 1
C3_6 C 0.4158(5) 0.8607(8) 0.2733(5) 0.070(2) Uani 0.5107 1 d D U P B 1
F4_6 F 0.3861(4) 0.9325(6) 0.2755(5) 0.105(3) Uani 0.5107 1 d D U P B 1
F5_6 F 0.4373(4) 0.8689(7) 0.2319(4) 0.075(3) Uani 0.5107 1 d D U P B 1
F6_6 F 0.4602(4) 0.8536(7) 0.3247(4) 0.082(3) Uani 0.5107 1 d D U P B 1
C4_6 C 0.4045(5) 0.7027(8) 0.2464(5) 0.080(2) Uani 0.5107 1 d D U P B 1
F7_6 F 0.4082(6) 0.7048(7) 0.1943(5) 0.108(3) Uani 0.5107 1 d D U P B 1
F8_6 F 0.4594(5) 0.7016(10) 0.2860(6) 0.121(5) Uani 0.5107 1 d D U P B 1
F9_6 F 0.3792(5) 0.6294(6) 0.2489(7) 0.130(4) Uani 0.5107 1 d D U P B 1
O1_11 O 0.3773(5) 0.7400(8) 0.3085(4) 0.045(2) Uani 0.4892 1 d D U P B 2
C1_11 C 0.3816(6) 0.7863(9) 0.2640(4) 0.0466(13) Uani 0.4892 1 d D U P B 2
C2_11 C 0.4274(5) 0.8589(8) 0.2882(6) 0.070(2) Uani 0.4892 1 d D U P B 2
F1_11 F 0.4173(5) 0.9056(6) 0.3285(5) 0.098(3) Uani 0.4892 1 d D U P B 2
F2_11 F 0.4290(6) 0.9139(9) 0.2472(5) 0.118(5) Uani 0.4892 1 d D U P B 2
F3_11 F 0.4793(4) 0.8221(9) 0.3114(4) 0.092(3) Uani 0.4892 1 d D U P B 2
C3_11 C 0.4006(5) 0.7239(8) 0.2259(6) 0.080(2) Uani 0.4892 1 d D U P B 2
F4_11 F 0.3585(5) 0.6680(8) 0.1996(5) 0.115(3) Uani 0.4892 1 d D U P B 2
F5_11 F 0.4481(5) 0.6819(10) 0.2603(5) 0.103(4) Uani 0.4892 1 d D U P B 2
F6_11 F 0.4165(6) 0.7683(9) 0.1886(5) 0.127(4) Uani 0.4892 1 d D U P B 2
C4_11 C 0.3247(5) 0.8280(8) 0.2243(5) 0.066(2) Uani 0.4892 1 d D U P B 2
F7_11 F 0.2803(3) 0.7741(7) 0.2092(5) 0.079(3) Uani 0.4892 1 d D U P B 2
F8_11 F 0.3212(7) 0.8648(9) 0.1755(6) 0.080(4) Uani 0.4892 1 d D U P B 2
F9_11 F 0.3125(5) 0.8959(7) 0.2521(5) 0.114(3) Uani 0.4892 1 d D U P B 2
O1_7 O 0.4433(4) 0.7592(11) 0.4277(7) 0.0546(16) Uani 0.6458 1 d D U P B 1
C1_7 C 0.4930(4) 0.7292(7) 0.4683(4) 0.0514(12) Uani 0.6458 1 d D U P B 1
C2_7 C 0.5218(4) 0.6637(7) 0.4418(4) 0.0741(19) Uani 0.6458 1 d D U P B 1
F1_7 F 0.4836(3) 0.6060(6) 0.4075(4) 0.094(2) Uani 0.6458 1 d D U P B 1
F2_7 F 0.5457(3) 0.7042(6) 0.4090(3) 0.107(2) Uani 0.6458 1 d D U P B 1
F3_7 F 0.5627(4) 0.6166(11) 0.4829(5) 0.089(3) Uani 0.6458 1 d D U P B 1
C3_7 C 0.5333(4) 0.8084(6) 0.4925(4) 0.066(2) Uani 0.6458 1 d D U P B 1
F4_7 F 0.5329(3) 0.8582(6) 0.4487(3) 0.092(2) Uani 0.6458 1 d D U P B 1
F5_7 F 0.5883(6) 0.7897(12) 0.5237(6) 0.077(3) Uani 0.6458 1 d D U P B 1
F6_7 F 0.5153(3) 0.8566(4) 0.5261(3) 0.0822(18) Uani 0.6458 1 d D U P B 1
C4_7 C 0.4822(4) 0.6867(6) 0.5191(5) 0.0644(17) Uani 0.6458 1 d D U P B 1
F7_7 F 0.5283(4) 0.6829(6) 0.5690(4) 0.074(2) Uani 0.6458 1 d D U P B 1
F8_7 F 0.4425(4) 0.7299(6) 0.5302(4) 0.095(2) Uani 0.6458 1 d D U P B 1
F9_7 F 0.4607(3) 0.6067(4) 0.5046(3) 0.087(2) Uani 0.6458 1 d D U P B 1
O1_10 O 0.4452(7) 0.755(2) 0.4243(13) 0.0546(16) Uani 0.3542 1 d D U P B 2
C1_10 C 0.4939(5) 0.7247(12) 0.4658(7) 0.0514(12) Uani 0.3542 1 d D U P B 2
C2_10 C 0.5415(7) 0.7939(9) 0.4788(7) 0.066(2) Uani 0.3542 1 d D U P B 2
F1_10 F 0.5595(5) 0.7989(10) 0.4350(5) 0.085(3) Uani 0.3542 1 d D U P B 2
F2_10 F 0.5854(11) 0.773(2) 0.5283(10) 0.077(3) Uani 0.3542 1 d D U P B 2
F3_10 F 0.5217(5) 0.8721(8) 0.4849(8) 0.089(4) Uani 0.3542 1 d D U P B 2
C3_10 C 0.4856(6) 0.7046(10) 0.5228(7) 0.0644(17) Uani 0.3542 1 d D U P B 2
F4_10 F 0.4361(5) 0.6625(11) 0.5111(5) 0.077(3) Uani 0.3542 1 d D U P B 2
F5_10 F 0.4829(5) 0.7767(9) 0.5509(5) 0.092(3) Uani 0.3542 1 d D U P B 2
F6_10 F 0.5283(8) 0.6541(12) 0.5577(8) 0.074(2) Uani 0.3542 1 d D U P B 2
C4_10 C 0.5132(7) 0.6425(11) 0.4434(7) 0.0741(19) Uani 0.3542 1 d D U P B 2
F7_10 F 0.4832(5) 0.5750(8) 0.4493(7) 0.091(3) Uani 0.3542 1 d D U P B 2
F8_10 F 0.5698(7) 0.630(2) 0.4704(11) 0.089(3) Uani 0.3542 1 d D U P B 2
F9_10 F 0.5035(7) 0.6540(10) 0.3869(5) 0.090(4) Uani 0.3542 1 d D U P B 2

loop_
_atom_site_aniso_label
_atom_site_aniso_U_11
_atom_site_aniso_U_22
_atom_site_aniso_U_33
_atom_site_aniso_U_23
_atom_site_aniso_U_13
_atom_site_aniso_U_12
Ga1 0.0296(4) 0.0337(4) 0.0438(4) 0.000 0.0139(3) 0.000
Al1 0.0269(7) 0.0331(7) 0.0363(7) 0.0009(6) 0.0102(6) -0.0003(5)
N1_1 0.031(2) 0.035(2) 0.043(2) 0.0010(18) 0.0125(18) 0.0015(17)
N2_1 0.030(2) 0.037(2) 0.046(2) -0.0028(18) 0.0139(18) 0.0016(16)
C1_1 0.036(3) 0.048(3) 0.047(3) 0.003(2) 0.016(2) 0.005(2)
C2_1 0.042(3) 0.045(3) 0.054(3) 0.005(3) 0.013(3) 0.010(2)
C3_1 0.055(3) 0.038(3) 0.056(3) 0.006(3) 0.014(3) 0.004(3)
C4_1 0.045(3) 0.040(3) 0.055(3) 0.003(2) 0.019(3) -0.007(2)
C5_1 0.037(2) 0.032(2) 0.037(3) -0.006(2) 0.011(2) -0.006(2)
C6_1 0.035(2) 0.035(2) 0.036(2) -0.008(2) 0.012(2) -0.006(2)
C7_1 0.043(3) 0.049(3) 0.050(3) -0.001(2) 0.020(2) -0.006(2)
C8_1 0.037(3) 0.065(4) 0.055(3) -0.007(3) 0.021(3) -0.007(3)
C9_1 0.033(3) 0.057(3) 0.055(3) -0.012(3) 0.018(2) 0.002(2)
C10_1 0.037(3) 0.042(3) 0.054(3) -0.004(2) 0.018(2) 0.004(2)
N1_2 0.041(2) 0.039(2) 0.048(3) 0.0029(19) 0.018(2) 0.0043(18)
C1_2 0.047(3) 0.056(3) 0.051(3) 0.009(3) 0.019(3) 0.007(3)
C2_2 0.055(4) 0.074(5) 0.065(4) 0.024(3) 0.020(3) 0.014(3)
C3_2 0.073(5) 0.059(4) 0.099(6) 0.036(4) 0.026(4) 0.012(4)
C4_2 0.074(4) 0.041(3) 0.106(6) 0.018(4) 0.027(4) 0.005(3)
C5_2 0.050(3) 0.043(3) 0.071(4) 0.006(3) 0.028(3) 0.002(2)
O1_4 0.043(2) 0.073(3) 0.132(4) -0.056(3) 0.038(2) -0.010(2)
C1_4 0.053(3) 0.045(3) 0.056(3) -0.006(2) 0.029(2) 0.006(2)
C2_4 0.079(4) 0.048(3) 0.087(4) -0.019(3) 0.016(3) 0.005(3)
F1_4 0.073(3) 0.098(3) 0.148(4) 0.029(3) 0.029(3) -0.022(2)
F2_4 0.096(3) 0.153(4) 0.074(3) -0.036(3) 0.002(2) 0.030(3)
F3_4 0.108(4) 0.076(3) 0.270(8) -0.086(4) -0.003(4) 0.016(3)
C3_4 0.098(5) 0.176(7) 0.122(6) 0.055(5) 0.078(5) 0.039(5)
F4_4 0.143(5) 0.300(8) 0.239(7) 0.203(7) 0.121(5) 0.070(5)
F5_4 0.162(6) 0.334(9) 0.125(5) -0.013(5) 0.102(5) 0.055(6)
F6_4 0.088(3) 0.164(5) 0.252(7) 0.088(5) 0.111(4) 0.023(3)
C4_4 0.063(4) 0.089(4) 0.078(4) 0.006(3) 0.017(3) 0.004(3)
F7_4 0.078(3) 0.090(3) 0.158(4) -0.010(3) 0.023(3) 0.034(2)
F8_4 0.056(2) 0.166(5) 0.103(3) -0.046(3) 0.010(2) -0.002(3)
F9_4 0.093(4) 0.218(7) 0.146(5) 0.110(5) 0.021(3) 0.007(4)
O1_5 0.037(2) 0.0389(19) 0.052(3) 0.0088(18) -0.0018(18) -0.0086(17)
C1_5 0.041(2) 0.040(2) 0.057(3) 0.0032(19) 0.002(2) -0.0089(18)
C2_5 0.069(5) 0.076(5) 0.071(4) 0.003(3) 0.016(3) -0.023(3)
F1_5 0.082(5) 0.075(7) 0.067(4) 0.003(4) 0.013(4) -0.017(4)
F2_5 0.105(8) 0.115(10) 0.129(11) 0.008(8) 0.053(8) -0.010(8)
F3_5 0.124(11) 0.076(6) 0.078(8) 0.005(5) 0.017(7) -0.053(6)
C3_5 0.044(3) 0.059(3) 0.066(4) 0.000(3) 0.000(3) -0.013(2)
F4_5 0.054(8) 0.065(6) 0.066(11) 0.001(6) -0.003(6) 0.008(6)
F5_5 0.046(4) 0.070(5) 0.072(5) 0.011(4) -0.009(4) -0.020(4)
F6_5 0.045(6) 0.059(8) 0.053(5) 0.018(5) -0.007(4) 0.000(5)
C4_5 0.064(4) 0.056(3) 0.099(5) -0.006(3) 0.018(3) -0.006(3)
F7_5 0.091(8) 0.041(6) 0.104(8) -0.023(6) 0.007(6) 0.001(5)
F8_5 0.084(7) 0.050(6) 0.088(7) -0.015(5) 0.024(6) -0.001(5)
F9_5 0.088(9) 0.054(9) 0.103(8) -0.005(6) 0.017(6) 0.036(7)
O1_8 0.037(2) 0.0389(19) 0.052(3) 0.0088(18) -0.0018(18) -0.0086(17)
C1_8 0.041(2) 0.040(2) 0.057(3) 0.0032(19) 0.002(2) -0.0089(18)
C2_8 0.064(4) 0.056(3) 0.099(5) -0.006(3) 0.018(3) -0.006(3)
F1_8 0.076(8) 0.040(6) 0.110(11) -0.013(7) 0.035(8) -0.012(5)
F2_8 0.063(6) 0.063(11) 0.122(12) -0.001(9) 0.025(6) 0.004(5)
F3_8 0.104(11) 0.133(13) 0.088(6) 0.001(7) 0.030(6) 0.002(10)
C3_8 0.069(5) 0.076(5) 0.071(4) 0.003(3) 0.016(3) -0.023(3)
F4_8 0.069(7) 0.081(9) 0.043(8) 0.007(6) 0.018(6) -0.020(6)
F5_8 0.097(9) 0.064(6) 0.067(7) 0.001(5) 0.034(6) -0.018(6)
F6_8 0.082(5) 0.075(7) 0.067(4) 0.003(4) 0.013(4) -0.017(4)
C4_8 0.044(3) 0.059(3) 0.066(4) 0.000(3) 0.000(3) -0.013(2)
F7_8 0.064(7) 0.084(8) 0.101(9) 0.002(7) 0.015(7) 0.001(6)
F8_8 0.046(4) 0.070(5) 0.072(5) 0.011(4) -0.009(4) -0.020(4)
F9_8 0.057(8) 0.079(10) 0.075(8) 0.023(7) -0.002(6) -0.009(8)
O1_9 0.037(2) 0.0389(19) 0.052(3) 0.0088(18) -0.0018(18) -0.0086(17)
C1_9 0.041(2) 0.040(2) 0.057(3) 0.0032(19) 0.002(2) -0.0089(18)
C2_9 0.044(3) 0.059(3) 0.066(4) 0.000(3) 0.000(3) -0.013(2)
F1_9 0.043(7) 0.054(5) 0.049(9) 0.013(5) 0.003(6) -0.004(4)
F2_9 0.046(4) 0.070(5) 0.072(5) 0.011(4) -0.009(4) -0.020(4)
F3_9 0.089(9) 0.122(13) 0.053(6) -0.013(7) 0.000(6) 0.012(8)
C3_9 0.064(4) 0.056(3) 0.099(5) -0.006(3) 0.018(3) -0.006(3)
F4_9 0.084(8) 0.060(7) 0.112(7) 0.009(6) 0.022(6) 0.000(6)
F5_9 0.080(8) 0.096(11) 0.140(11) -0.011(9) 0.051(9) 0.002(8)
F6_9 0.075(8) 0.060(8) 0.146(14) -0.037(9) 0.028(9) -0.015(6)
C4_9 0.069(5) 0.076(5) 0.071(4) 0.003(3) 0.016(3) -0.023(3)
F7_9 0.092(8) 0.130(13) 0.062(6) 0.018(7) 0.014(5) -0.035(8)
F8_9 0.048(7) 0.092(8) 0.074(12) 0.008(7) 0.012(7) -0.024(6)
F9_9 0.079(7) 0.107(8) 0.081(9) 0.004(7) 0.034(7) -0.001(6)
O1_6 0.024(5) 0.066(6) 0.044(2) 0.011(3) 0.013(3) 0.007(3)
C1_6 0.033(3) 0.067(3) 0.044(2) 0.012(2) 0.020(2) 0.009(2)
C2_6 0.042(3) 0.082(5) 0.067(4) 0.022(3) 0.013(3) 0.009(3)
F1_6 0.038(4) 0.107(7) 0.133(7) 0.002(6) 0.028(5) 0.017(4)
F2_6 0.066(7) 0.128(11) 0.059(5) 0.044(6) 0.005(4) -0.005(7)
F3_6 0.063(5) 0.114(6) 0.067(5) 0.003(5) 0.009(4) -0.017(5)
C3_6 0.055(4) 0.090(4) 0.065(4) 0.016(3) 0.023(3) -0.011(3)
F4_6 0.096(6) 0.077(5) 0.146(8) -0.017(5) 0.051(6) 0.001(4)
F5_6 0.053(4) 0.098(7) 0.077(5) 0.022(5) 0.031(4) -0.009(5)
F6_6 0.061(5) 0.106(7) 0.066(5) 0.003(4) 0.009(4) -0.032(5)
C4_6 0.072(4) 0.099(5) 0.077(5) 0.003(4) 0.037(4) 0.027(3)
F7_6 0.158(9) 0.092(7) 0.110(6) -0.028(5) 0.091(6) 0.003(7)
F8_6 0.092(6) 0.140(10) 0.129(9) -0.005(7) 0.040(6) 0.057(5)
F9_6 0.153(9) 0.070(5) 0.206(11) -0.001(6) 0.114(9) 0.014(5)
O1_11 0.024(5) 0.066(6) 0.044(2) 0.011(3) 0.013(3) 0.007(3)
C1_11 0.033(3) 0.067(3) 0.044(2) 0.012(2) 0.020(2) 0.009(2)
C2_11 0.055(4) 0.090(4) 0.065(4) 0.016(3) 0.023(3) -0.011(3)
F1_11 0.114(7) 0.077(5) 0.108(6) -0.008(5) 0.049(6) -0.036(5)
F2_11 0.095(8) 0.154(10) 0.090(7) 0.050(7) 0.019(6) -0.051(8)
F3_11 0.051(4) 0.150(9) 0.069(6) 0.012(6) 0.018(4) -0.005(4)
C3_11 0.072(4) 0.099(5) 0.077(5) 0.003(4) 0.037(4) 0.027(3)
F4_11 0.107(6) 0.141(8) 0.095(7) -0.048(6) 0.036(5) 0.001(6)
F5_11 0.087(6) 0.129(9) 0.090(7) -0.019(6) 0.034(5) 0.060(6)
F6_11 0.133(9) 0.172(10) 0.111(7) 0.030(7) 0.087(7) 0.049(7)
C4_11 0.042(3) 0.082(5) 0.067(4) 0.022(3) 0.013(3) 0.009(3)
F7_11 0.036(4) 0.093(6) 0.104(8) 0.017(5) 0.020(4) 0.005(4)
F8_11 0.048(5) 0.098(8) 0.085(6) 0.044(6) 0.015(4) 0.011(6)
F9_11 0.107(8) 0.105(7) 0.117(7) 0.025(5) 0.029(6) 0.053(6)
O1_7 0.0357(19) 0.055(3) 0.056(3) 0.012(2) -0.0006(18) -0.0076(17)
C1_7 0.031(2) 0.065(3) 0.047(2) 0.005(2) 0.0032(18) -0.0003(19)
C2_7 0.054(3) 0.091(4) 0.065(3) -0.007(3) 0.010(3) 0.010(3)
F1_7 0.076(4) 0.103(6) 0.091(5) -0.029(4) 0.019(4) 0.000(4)
F2_7 0.078(4) 0.166(7) 0.083(4) 0.003(5) 0.039(4) 0.002(5)
F3_7 0.058(3) 0.112(6) 0.086(5) 0.000(4) 0.016(3) 0.032(3)
C3_7 0.042(3) 0.080(4) 0.060(4) 0.006(3) 0.002(2) -0.012(3)
F4_7 0.073(5) 0.109(5) 0.069(4) 0.019(4) 0.002(3) -0.050(4)
F5_7 0.036(2) 0.107(7) 0.068(3) 0.003(3) -0.0014(19) -0.017(3)
F6_7 0.067(4) 0.081(4) 0.077(4) -0.014(3) 0.005(3) -0.003(3)
C4_7 0.051(3) 0.081(4) 0.054(3) 0.010(3) 0.012(2) -0.002(3)
F7_7 0.076(2) 0.088(6) 0.043(4) 0.006(3) 0.008(2) 0.004(4)
F8_7 0.091(5) 0.106(5) 0.112(6) 0.038(4) 0.067(5) 0.024(4)
F9_7 0.072(4) 0.078(4) 0.089(5) 0.032(3) 0.009(3) -0.009(3)
O1_10 0.0357(19) 0.055(3) 0.056(3) 0.012(2) -0.0006(18) -0.0076(17)
C1_10 0.031(2) 0.065(3) 0.047(2) 0.005(2) 0.0032(18) -0.0003(19)
C2_10 0.042(3) 0.080(4) 0.060(4) 0.006(3) 0.002(2) -0.012(3)
F1_10 0.052(6) 0.119(10) 0.075(6) 0.019(6) 0.014(5) -0.014(6)
F2_10 0.036(2) 0.107(7) 0.068(3) 0.003(3) -0.0014(19) -0.017(3)
F3_10 0.051(6) 0.080(6) 0.108(10) -0.020(6) -0.001(7) -0.018(5)
C3_10 0.051(3) 0.081(4) 0.054(3) 0.010(3) 0.012(2) -0.002(3)
F4_10 0.056(5) 0.118(9) 0.052(6) 0.002(6) 0.015(4) -0.020(6)
F5_10 0.066(7) 0.123(7) 0.077(7) -0.033(6) 0.017(6) -0.003(6)
F6_10 0.076(2) 0.088(6) 0.043(4) 0.006(3) 0.008(2) 0.004(4)
C4_10 0.054(3) 0.091(4) 0.065(3) -0.007(3) 0.010(3) 0.010(3)
F7_10 0.067(6) 0.076(6) 0.103(9) 0.005(6) 0.004(6) 0.013(5)
F8_10 0.058(3) 0.112(6) 0.086(5) 0.000(4) 0.016(3) 0.032(3)
F9_10 0.096(9) 0.101(9) 0.066(5) -0.015(5) 0.022(5) 0.017(7)

loop_
_atom_type_symbol
_atom_type_description
_atom_type_scat_dispersion_real
_atom_type_scat_dispersion_imag
_atom_type_scat_source
C C 0.0033 0.0016 'International Tables Vol C Tables 4.2.6.8 and 6.1.1.4'
H H 0.0000 0.0000 'International Tables Vol C Tables 4.2.6.8 and 6.1.1.4'
N N 0.0061 0.0033 'International Tables Vol C Tables 4.2.6.8 and 6.1.1.4'
O O 0.0106 0.0060 'International Tables Vol C Tables 4.2.6.8 and 6.1.1.4'
F F 0.0171 0.0103 'International Tables Vol C Tables 4.2.6.8 and 6.1.1.4'
Al Al 0.0645 0.0514 'International Tables Vol C Tables 4.2.6.8 and 6.1.1.4'
Ga Ga 0.2307 1.6083 'International Tables Vol C Tables 4.2.6.8 and 6.1.1.4'

loop_
_geom_angle_atom_site_label_1
_geom_angle_atom_site_label_2
_geom_angle_atom_site_label_3
_geom_angle
_geom_angle_site_symmetry_1
_geom_angle_site_symmetry_3
N1_2 Ga1 N1_2 81.0(2) . 2_655
N1_2 Ga1 N2_1 95.28(16) . .
N1_2 Ga1 N2_1 95.23(16) 2_655 .
N1_2 Ga1 N2_1 95.23(16) . 2_655
N1_2 Ga1 N2_1 95.28(16) 2_655 2_655
N2_1 Ga1 N2_1 166.2(2) . 2_655
N1_2 Ga1 N1_1 95.82(16) . 2_655
N1_2 Ga1 N1_1 173.10(16) 2_655 2_655
N2_1 Ga1 N1_1 91.14(15) . 2_655
N2_1 Ga1 N1_1 78.87(15) 2_655 2_655
N1_2 Ga1 N1_1 173.10(16) . .
N1_2 Ga1 N1_1 95.82(16) 2_655 .
N2_1 Ga1 N1_1 78.87(15) . .
N2_1 Ga1 N1_1 91.14(15) 2_655 .
N1_1 Ga1 N1_1 88.0(2) 2_655 .
O1_6 Al1 O1_4 98.6(4) . .
O1_6 Al1 O1_7 116.6(8) . .
O1_4 Al1 O1_7 108.2(7) . .
O1_6 Al1 O1_5 114.0(11) . .
O1_4 Al1 O1_5 109.5(12) . .
O1_7 Al1 O1_5 109.2(11) . .
O1_4 Al1 O1_10 112.1(13) . .
O1_4 Al1 O1_9 109.4(13) . .
O1_4 Al1 O1_8 114.6(11) . .
O1_10 Al1 O1_8 107.8(14) . .
O1_4 Al1 O1_11 116.4(4) . .
O1_10 Al1 O1_11 104.4(14) . .
O1_8 Al1 O1_11 100.4(13) . .
C1_1 N1_1 C5_1 118.5(4) . .
C1_1 N1_1 Ga1 126.6(3) . .
C5_1 N1_1 Ga1 114.3(3) . .
C10_1 N2_1 C6_1 119.2(4) . .
C10_1 N2_1 Ga1 125.3(4) . .
C6_1 N2_1 Ga1 115.3(3) . .
N1_1 C1_1 C2_1 122.6(5) . .
N1_1 C1_1 H1_1 118.7 . .
C2_1 C1_1 H1_1 118.7 . .
C1_1 C2_1 C3_1 118.2(5) . .
C1_1 C2_1 H2_1 120.9 . .
C3_1 C2_1 H2_1 120.9 . .
C4_1 C3_1 C2_1 120.0(5) . .
C4_1 C3_1 H3_1 120.0 . .
C2_1 C3_1 H3_1 120.0 . .
C3_1 C4_1 C5_1 119.3(5) . .
C3_1 C4_1 H4_1 120.3 . .
C5_1 C4_1 H4_1 120.3 . .
N1_1 C5_1 C4_1 121.3(4) . .
N1_1 C5_1 C6_1 114.8(4) . .
C4_1 C5_1 C6_1 124.0(4) . .
N2_1 C6_1 C7_1 121.1(5) . .
N2_1 C6_1 C5_1 115.2(4) . .
C7_1 C6_1 C5_1 123.7(5) . .
C6_1 C7_1 C8_1 119.3(5) . .
C6_1 C7_1 H7_1 120.3 . .
C8_1 C7_1 H7_1 120.4 . .
C9_1 C8_1 C7_1 119.4(5) . .
C9_1 C8_1 H8_1 120.3 . .
C7_1 C8_1 H8_1 120.3 . .
C10_1 C9_1 C8_1 119.1(5) . .
C10_1 C9_1 H9_1 120.4 . .
C8_1 C9_1 H9_1 120.4 . .
N2_1 C10_1 C9_1 121.8(5) . .
N2_1 C10_1 H10_1 119.1 . .
C9_1 C10_1 H10_1 119.1 . .
C1_2 N1_2 C5_2 118.8(5) . .
C1_2 N1_2 Ga1 126.4(4) . .
C5_2 N1_2 Ga1 114.6(4) . .
N1_2 C1_2 C2_2 121.6(6) . .
N1_2 C1_2 H1_2 119.2 . .
C2_2 C1_2 H1_2 119.2 . .
C3_2 C2_2 C1_2 119.4(6) . .
C3_2 C2_2 H2_2 120.3 . .
C1_2 C2_2 H2_2 120.3 . .
C2_2 C3_2 C4_2 119.1(6) . .
C2_2 C3_2 H3_2 120.4 . .
C4_2 C3_2 H3_2 120.4 . .
C5_2 C4_2 C3_2 120.1(7) . .
C5_2 C4_2 H4_2 119.9 . .
C3_2 C4_2 H4_2 119.9 . .
N1_2 C5_2 C4_2 120.9(6) . .
N1_2 C5_2 C5_2 114.8(3) . 2_655
C4_2 C5_2 C5_2 124.3(4) . 2_655
F1_3 C1_3 C2_3 118.8(11) . .
F1_3 C1_3 C6_3 120.2(11) . .
C2_3 C1_3 C6_3 121.0(9) . .
C3_3 C2_3 C1_3 120.1(10) . .
C3_3 C2_3 H2_3 120.0 . .
C1_3 C2_3 H2_3 120.0 . .
C2_3 C3_3 C4_3 119.0(10) . .
C2_3 C3_3 H3_3 120.5 . .
C4_3 C3_3 H3_3 120.5 . .
C5_3 C4_3 C3_3 120.9(10) . .
C5_3 C4_3 H4_3 119.6 . .
C3_3 C4_3 H4_3 119.6 . .
F3_3 C5_3 C4_3 121.5(11) . .
F3_3 C5_3 C6_3 118.3(10) . .
C4_3 C5_3 C6_3 120.2(9) . .
F2_3 C6_3 C1_3 121.2(12) . .
F2_3 C6_3 C5_3 119.9(12) . .
C1_3 C6_3 C5_3 118.9(8) . .
F1_12 C1_12 C2_12 120.6(12) . .
F1_12 C1_12 C6_12 119.5(12) . .
C2_12 C1_12 C6_12 119.9(9) . .
F2_12 C2_12 C1_12 121(2) . .
F2_12 C2_12 C3_12 118(3) . .
C1_12 C2_12 C3_12 120.4(11) . .
C4_12 C3_12 C2_12 119.8(11) . .
C4_12 C3_12 H3_12 120.1 . .
C2_12 C3_12 H3_12 120.1 . .
C3_12 C4_12 C5_12 120.1(11) . .
C3_12 C4_12 H4_12 120.0 . .
C5_12 C4_12 H4_12 120.0 . .
C4_12 C5_12 C6_12 120.3(11) . .
C4_12 C5_12 H5_12 119.8 . .
C6_12 C5_12 H5_12 119.8 . .
F6_12 C6_12 C5_12 121.1(12) . .
F6_12 C6_12 C1_12 119.4(12) . .
C5_12 C6_12 C1_12 119.5(9) . .
C1_4 O1_4 Al1 159.4(4) . .
O1_4 C1_4 C3_4 111.4(6) . .
O1_4 C1_4 C4_4 108.7(5) . .
C3_4 C1_4 C4_4 107.7(5) . .
O1_4 C1_4 C2_4 109.8(4) . .
C3_4 C1_4 C2_4 110.7(6) . .
C4_4 C1_4 C2_4 108.5(5) . .
F1_4 C2_4 F3_4 110.1(7) . .
F1_4 C2_4 F2_4 106.1(6) . .
F3_4 C2_4 F2_4 107.6(6) . .
F1_4 C2_4 C1_4 112.0(5) . .
F3_4 C2_4 C1_4 111.5(6) . .
F2_4 C2_4 C1_4 109.2(6) . .
F4_4 C3_4 F6_4 108.4(8) . .
F4_4 C3_4 F5_4 108.8(9) . .
F6_4 C3_4 F5_4 108.6(7) . .
F4_4 C3_4 C1_4 108.6(6) . .
F6_4 C3_4 C1_4 111.1(7) . .
F5_4 C3_4 C1_4 111.3(7) . .
F8_4 C4_4 F7_4 106.2(6) . .
F8_4 C4_4 F9_4 108.6(7) . .
F7_4 C4_4 F9_4 107.6(7) . .
F8_4 C4_4 C1_4 111.7(6) . .
F7_4 C4_4 C1_4 113.6(6) . .
F9_4 C4_4 C1_4 109.0(5) . .
C1_5 O1_5 Al1 147.9(19) . .
O1_5 C1_5 C3_5 112.5(13) . .
O1_5 C1_5 C2_5 109.1(14) . .
C3_5 C1_5 C2_5 107.7(11) . .
O1_5 C1_5 C4_5 107.5(15) . .
C3_5 C1_5 C4_5 110.5(11) . .
C2_5 C1_5 C4_5 109.6(10) . .
F1_5 C2_5 F3_5 108.1(14) . .
F1_5 C2_5 F2_5 108.5(14) . .
F3_5 C2_5 F2_5 112.7(14) . .
F1_5 C2_5 C1_5 114.6(16) . .
F3_5 C2_5 C1_5 107.2(11) . .
F2_5 C2_5 C1_5 105.9(13) . .
F5_5 C3_5 F4_5 110.6(16) . .
F5_5 C3_5 F6_5 108.9(17) . .
F4_5 C3_5 F6_5 106.7(13) . .
F5_5 C3_5 C1_5 108.2(16) . .
F4_5 C3_5 C1_5 111.8(14) . .
F6_5 C3_5 C1_5 110.6(12) . .
F8_5 C4_5 F7_5 105.2(13) . .
F8_5 C4_5 F9_5 111.3(15) . .
F7_5 C4_5 F9_5 112.7(15) . .
F8_5 C4_5 C1_5 112.2(12) . .
F7_5 C4_5 C1_5 111.5(12) . .
F9_5 C4_5 C1_5 104.0(15) . .
C1_8 O1_8 Al1 149(2) . .
O1_8 C1_8 C4_8 111.8(14) . .
O1_8 C1_8 C2_8 111.0(15) . .
C4_8 C1_8 C2_8 111.2(12) . .
O1_8 C1_8 C3_8 108.8(16) . .
C4_8 C1_8 C3_8 106.6(12) . .
C2_8 C1_8 C3_8 107.3(10) . .
F3_8 C2_8 F1_8 116.6(16) . .
F3_8 C2_8 F2_8 107.1(15) . .
F1_8 C2_8 F2_8 105.0(15) . .
F3_8 C2_8 C1_8 106.3(15) . .
F1_8 C2_8 C1_8 110.2(14) . .
F2_8 C2_8 C1_8 111.8(19) . .
F6_8 C3_8 F4_8 112.3(16) . .
F6_8 C3_8 F5_8 113.4(15) . .
F4_8 C3_8 F5_8 106.6(13) . .
F6_8 C3_8 C1_8 102.5(15) . .
F4_8 C3_8 C1_8 113.4(13) . .
F5_8 C3_8 C1_8 108.7(13) . .
F8_8 C4_8 F7_8 103.0(17) . .
F8_8 C4_8 F9_8 104.7(16) . .
F7_8 C4_8 F9_8 108.8(15) . .
F8_8 C4_8 C1_8 120.1(19) . .
F7_8 C4_8 C1_8 109.1(13) . .
F9_8 C4_8 C1_8 110.6(13) . .
C1_9 O1_9 Al1 149(2) . .
O1_9 C1_9 C3_9 109.2(15) . .
O1_9 C1_9 C2_9 111.3(14) . .
C3_9 C1_9 C2_9 109.7(12) . .
O1_9 C1_9 C4_9 109.7(16) . .
C3_9 C1_9 C4_9 107.2(11) . .
C2_9 C1_9 C4_9 109.6(12) . .
F2_9 C2_9 F1_9 104.2(16) . .
F2_9 C2_9 F3_9 110.5(17) . .
F1_9 C2_9 F3_9 114.2(15) . .
F2_9 C2_9 C1_9 114(2) . .
F1_9 C2_9 C1_9 107.4(14) . .
F3_9 C2_9 C1_9 107.1(14) . .
F4_9 C3_9 F6_9 112.4(15) . .
F4_9 C3_9 F5_9 111.4(15) . .
F6_9 C3_9 F5_9 105.4(14) . .
F4_9 C3_9 C1_9 107.6(13) . .
F6_9 C3_9 C1_9 111.1(14) . .
F5_9 C3_9 C1_9 109.0(14) . .
F7_9 C4_9 F9_9 110.1(15) . .
F7_9 C4_9 F8_9 105.5(14) . .
F9_9 C4_9 F8_9 111.5(15) . .
F7_9 C4_9 C1_9 111.0(14) . .
F9_9 C4_9 C1_9 108.0(13) . .
F8_9 C4_9 C1_9 110.7(13) . .
C1_6 O1_6 Al1 157.1(9) . .
O1_6 C1_6 C2_6 106.7(9) . .
O1_6 C1_6 C3_6 110.0(10) . .
C2_6 C1_6 C3_6 110.0(9) . .
O1_6 C1_6 C4_6 110.0(9) . .
C2_6 C1_6 C4_6 110.0(9) . .
C3_6 C1_6 C4_6 110.1(9) . .
F2_6 C2_6 F3_6 105.4(11) . .
F2_6 C2_6 F1_6 118.7(11) . .
F3_6 C2_6 F1_6 102.9(10) . .
F2_6 C2_6 C1_6 110.0(11) . .
F3_6 C2_6 C1_6 110.1(10) . .
F1_6 C2_6 C1_6 109.2(9) . .
F6_6 C3_6 F5_6 107.5(10) . .
F6_6 C3_6 F4_6 107.5(11) . .
F5_6 C3_6 F4_6 110.4(10) . .
F6_6 C3_6 C1_6 111.8(10) . .
F5_6 C3_6 C1_6 110.5(9) . .
F4_6 C3_6 C1_6 109.1(9) . .
F9_6 C4_6 F7_6 106.6(11) . .
F9_6 C4_6 F8_6 109.5(13) . .
F7_6 C4_6 F8_6 105.4(11) . .
F9_6 C4_6 C1_6 113.3(10) . .
F7_6 C4_6 C1_6 115.1(10) . .
F8_6 C4_6 C1_6 106.6(10) . .
C1_11 O1_11 Al1 147.1(10) . .
O1_11 C1_11 C4_11 113.2(10) . .
O1_11 C1_11 C3_11 107.9(10) . .
C4_11 C1_11 C3_11 107.7(9) . .
O1_11 C1_11 C2_11 110.6(10) . .
C4_11 C1_11 C2_11 108.3(9) . .
C3_11 C1_11 C2_11 109.0(9) . .
F3_11 C2_11 F1_11 110.5(11) . .
F3_11 C2_11 F2_11 106.6(11) . .
F1_11 C2_11 F2_11 107.2(11) . .
F3_11 C2_11 C1_11 108.3(10) . .
F1_11 C2_11 C1_11 110.4(10) . .
F2_11 C2_11 C1_11 113.8(11) . .
F4_11 C3_11 F6_11 113.1(13) . .
F4_11 C3_11 F5_11 110.1(12) . .
F6_11 C3_11 F5_11 104.8(11) . .
F4_11 C3_11 C1_11 109.2(10) . .
F6_11 C3_11 C1_11 110.5(10) . .
F5_11 C3_11 C1_11 109.0(11) . .
F8_11 C4_11 F7_11 105.4(11) . .
F8_11 C4_11 F9_11 100.7(11) . .
F7_11 C4_11 F9_11 107.1(11) . .
F8_11 C4_11 C1_11 119.1(11) . .
F7_11 C4_11 C1_11 113.2(10) . .
F9_11 C4_11 C1_11 110.0(10) . .
C1_7 O1_7 Al1 150.5(12) . .
O1_7 C1_7 C2_7 111.4(10) . .
O1_7 C1_7 C4_7 110.3(10) . .
C2_7 C1_7 C4_7 109.5(8) . .
O1_7 C1_7 C3_7 107.2(9) . .
C2_7 C1_7 C3_7 109.9(7) . .
C4_7 C1_7 C3_7 108.5(7) . .
F2_7 C2_7 F1_7 107.9(9) . .
F2_7 C2_7 F3_7 108.6(9) . .
F1_7 C2_7 F3_7 105.5(10) . .
F2_7 C2_7 C1_7 110.5(9) . .
F1_7 C2_7 C1_7 111.6(8) . .
F3_7 C2_7 C1_7 112.5(10) . .
F6_7 C3_7 F5_7 107.1(10) . .
F6_7 C3_7 F4_7 107.0(9) . .
F5_7 C3_7 F4_7 106.0(9) . .
F6_7 C3_7 C1_7 110.8(8) . .
F5_7 C3_7 C1_7 115.4(11) . .
F4_7 C3_7 C1_7 110.2(8) . .
F8_7 C4_7 F7_7 106.7(9) . .
F8_7 C4_7 F9_7 105.2(9) . .
F7_7 C4_7 F9_7 108.8(8) . .
F8_7 C4_7 C1_7 110.3(8) . .
F7_7 C4_7 C1_7 114.4(9) . .
F9_7 C4_7 C1_7 110.9(8) . .
C1_10 O1_10 Al1 150(2) . .
O1_10 C1_10 C3_10 111.3(17) . .
O1_10 C1_10 C4_10 109.9(16) . .
C3_10 C1_10 C4_10 109.8(12) . .
O1_10 C1_10 C2_10 108.6(14) . .
C3_10 C1_10 C2_10 108.7(11) . .
C4_10 C1_10 C2_10 108.5(11) . .
F1_10 C2_10 F2_10 109.9(16) . .
F1_10 C2_10 F3_10 107.4(14) . .
F2_10 C2_10 F3_10 109.2(18) . .
F1_10 C2_10 C1_10 110.7(13) . .
F2_10 C2_10 C1_10 108.7(19) . .
F3_10 C2_10 C1_10 110.8(13) . .
F5_10 C3_10 F4_10 106.7(13) . .
F5_10 C3_10 F6_10 110.0(14) . .
F4_10 C3_10 F6_10 107.6(15) . .
F5_10 C3_10 C1_10 111.4(13) . .
F4_10 C3_10 C1_10 110.4(13) . .
F6_10 C3_10 C1_10 110.5(15) . .
F7_10 C4_10 F8_10 112.1(16) . .
F7_10 C4_10 F9_10 109.9(14) . .
F8_10 C4_10 F9_10 105.6(15) . .
F7_10 C4_10 C1_10 109.5(13) . .
F8_10 C4_10 C1_10 111.4(18) . .
F9_10 C4_10 C1_10 108.2(13) . .

loop_
_geom_bond_atom_site_label_1
_geom_bond_atom_site_label_2
_geom_bond_distance
_geom_bond_site_symmetry_2
Ga1 N1_2 2.026(4) .
Ga1 N1_2 2.026(4) 2_655
Ga1 N2_1 2.058(4) .
Ga1 N2_1 2.059(4) 2_655
Ga1 N1_1 2.082(4) 2_655
Ga1 N1_1 2.082(4) .
Al1 O1_6 1.690(8) .
Al1 O1_4 1.696(4) .
Al1 O1_7 1.707(8) .
Al1 O1_5 1.708(11) .
Al1 O1_10 1.708(12) .
Al1 O1_9 1.714(11) .
Al1 O1_8 1.720(12) .
Al1 O1_11 1.734(8) .
N1_1 C1_1 1.347(6) .
N1_1 C5_1 1.360(6) .
N2_1 C10_1 1.347(6) .
N2_1 C6_1 1.348(6) .
C1_1 C2_1 1.378(7) .
C1_1 H1_1 0.9500 .
C2_1 C3_1 1.381(8) .
C2_1 H2_1 0.9500 .
C3_1 C4_1 1.373(8) .
C3_1 H3_1 0.9500 .
C4_1 C5_1 1.378(7) .
C4_1 H4_1 0.9500 .
C5_1 C6_1 1.486(7) .
C6_1 C7_1 1.377(7) .
C7_1 C8_1 1.378(8) .
C7_1 H7_1 0.9500 .
C8_1 C9_1 1.372(8) .
C8_1 H8_1 0.9500 .
C9_1 C10_1 1.371(7) .
C9_1 H9_1 0.9500 .
C10_1 H10_1 0.9500 .
N1_2 C1_2 1.352(7) .
N1_2 C5_2 1.355(7) .
C1_2 C2_2 1.378(8) .
C1_2 H1_2 0.9500 .
C2_2 C3_2 1.366(10) .
C2_2 H2_2 0.9500 .
C3_2 C4_2 1.374(10) .
C3_2 H3_2 0.9500 .
C4_2 C5_2 1.372(8) .
C4_2 H4_2 0.9500 .
C5_2 C5_2 1.492(12) 2_655
C1_3 F1_3 1.260(17) .
C1_3 C2_3 1.358(13) .
C1_3 C6_3 1.362(12) .
C2_3 C3_3 1.357(14) .
C2_3 H2_3 0.9500 .
C3_3 C4_3 1.371(13) .
C3_3 H3_3 0.9500 .
C4_3 C5_3 1.348(13) .
C4_3 H4_3 0.9500 .
C5_3 F3_3 1.262(17) .
C5_3 C6_3 1.367(12) .
C6_3 F2_3 1.254(19) .
C1_12 F1_12 1.257(19) .
C1_12 C2_12 1.355(13) .
C1_12 C6_12 1.365(13) .
C2_12 F2_12 1.25(2) .
C2_12 C3_12 1.360(14) .
C3_12 C4_12 1.354(14) .
C3_12 H3_12 0.9500 .
C4_12 C5_12 1.359(14) .
C4_12 H4_12 0.9500 .
C5_12 C6_12 1.360(13) .
C5_12 H5_12 0.9500 .
C6_12 F6_12 1.257(18) .
O1_4 C1_4 1.315(6) .
C1_4 C3_4 1.518(8) .
C1_4 C4_4 1.549(8) .
C1_4 C2_4 1.550(8) .
C2_4 F1_4 1.295(8) .
C2_4 F3_4 1.311(7) .
C2_4 F2_4 1.332(7) .
C3_4 F4_4 1.320(9) .
C3_4 F6_4 1.328(9) .
C3_4 F5_4 1.328(10) .
C4_4 F8_4 1.303(7) .
C4_4 F7_4 1.318(7) .
C4_4 F9_4 1.328(8) .
O1_5 C1_5 1.352(12) .
C1_5 C3_5 1.535(12) .
C1_5 C2_5 1.543(12) .
C1_5 C4_5 1.545(13) .
C2_5 F1_5 1.334(13) .
C2_5 F3_5 1.339(12) .
C2_5 F2_5 1.366(13) .
C3_5 F5_5 1.333(13) .
C3_5 F4_5 1.338(12) .
C3_5 F6_5 1.351(13) .
C4_5 F8_5 1.328(13) .
C4_5 F7_5 1.341(13) .
C4_5 F9_5 1.364(13) .
O1_8 C1_8 1.349(12) .
C1_8 C4_8 1.534(13) .
C1_8 C2_8 1.543(13) .
C1_8 C3_8 1.565(13) .
C2_8 F3_8 1.349(13) .
C2_8 F1_8 1.352(13) .
C2_8 F2_8 1.364(13) .
C3_8 F6_8 1.327(13) .
C3_8 F4_8 1.337(13) .
C3_8 F5_8 1.337(13) .
C4_8 F8_8 1.341(13) .
C4_8 F7_8 1.346(13) .
C4_8 F9_8 1.360(13) .
O1_9 C1_9 1.353(12) .
C1_9 C3_9 1.536(13) .
C1_9 C2_9 1.540(13) .
C1_9 C4_9 1.555(13) .
C2_9 F2_9 1.339(13) .
C2_9 F1_9 1.352(13) .
C2_9 F3_9 1.363(13) .
C3_9 F4_9 1.322(13) .
C3_9 F6_9 1.348(13) .
C3_9 F5_9 1.368(13) .
C4_9 F7_9 1.332(13) .
C4_9 F9_9 1.342(13) .
C4_9 F8_9 1.360(13) .
O1_6 C1_6 1.336(10) .
C1_6 C2_6 1.534(11) .
C1_6 C3_6 1.535(11) .
C1_6 C4_6 1.539(12) .
C2_6 F2_6 1.314(11) .
C2_6 F3_6 1.332(11) .
C2_6 F1_6 1.335(11) .
C3_6 F6_6 1.333(11) .
C3_6 F5_6 1.341(11) .
C3_6 F4_6 1.352(11) .
C4_6 F9_6 1.314(12) .
C4_6 F7_6 1.332(11) .
C4_6 F8_6 1.350(12) .
O1_11 C1_11 1.355(10) .
C1_11 C4_11 1.529(11) .
C1_11 C3_11 1.550(12) .
C1_11 C2_11 1.553(12) .
C2_11 F3_11 1.333(12) .
C2_11 F1_11 1.336(12) .
C2_11 F2_11 1.338(12) .
C3_11 F4_11 1.325(12) .
C3_11 F6_11 1.335(12) .
C3_11 F5_11 1.336(12) .
C4_11 F8_11 1.310(11) .
C4_11 F7_11 1.328(11) .
C4_11 F9_11 1.357(12) .
O1_7 C1_7 1.348(9) .
C1_7 C2_7 1.534(10) .
C1_7 C4_7 1.537(10) .
C1_7 C3_7 1.554(10) .
C2_7 F2_7 1.341(10) .
C2_7 F1_7 1.344(10) .
C2_7 F3_7 1.347(10) .
C3_7 F6_7 1.321(10) .
C3_7 F5_7 1.329(11) .
C3_7 F4_7 1.329(10) .
C4_7 F8_7 1.318(10) .
C4_7 F7_7 1.328(10) .
C4_7 F9_7 1.343(10) .
O1_10 C1_10 1.345(12) .
C1_10 C3_10 1.539(13) .
C1_10 C4_10 1.541(13) .
C1_10 C2_10 1.545(13) .
C2_10 F1_10 1.331(13) .
C2_10 F2_10 1.334(13) .
C2_10 F3_10 1.340(13) .
C3_10 F5_10 1.330(13) .
C3_10 F4_10 1.336(13) .
C3_10 F6_10 1.339(13) .
C4_10 F7_10 1.330(13) .
C4_10 F8_10 1.331(13) .
C4_10 F9_10 1.337(13) .

loop_
_geom_torsion_atom_site_label_1
_geom_torsion_atom_site_label_2
_geom_torsion_atom_site_label_3
_geom_torsion_atom_site_label_4
_geom_torsion
_geom_torsion_site_symmetry_1
_geom_torsion_site_symmetry_2
_geom_torsion_site_symmetry_3
_geom_torsion_site_symmetry_4
C5_1 N1_1 C1_1 C2_1 0.1(7) . . . .
Ga1 N1_1 C1_1 C2_1 -170.7(4) . . . .
N1_1 C1_1 C2_1 C3_1 1.1(8) . . . .
C1_1 C2_1 C3_1 C4_1 -1.5(8) . . . .
C2_1 C3_1 C4_1 C5_1 0.6(8) . . . .
C1_1 N1_1 C5_1 C4_1 -1.0(7) . . . .
Ga1 N1_1 C5_1 C4_1 170.9(4) . . . .
C1_1 N1_1 C5_1 C6_1 178.6(4) . . . .
Ga1 N1_1 C5_1 C6_1 -9.5(5) . . . .
C3_1 C4_1 C5_1 N1_1 0.6(8) . . . .
C3_1 C4_1 C5_1 C6_1 -178.9(5) . . . .
C10_1 N2_1 C6_1 C7_1 3.3(7) . . . .
Ga1 N2_1 C6_1 C7_1 -171.8(4) . . . .
C10_1 N2_1 C6_1 C5_1 -176.1(4) . . . .
Ga1 N2_1 C6_1 C5_1 8.7(5) . . . .
N1_1 C5_1 C6_1 N2_1 0.7(6) . . . .
C4_1 C5_1 C6_1 N2_1 -179.8(4) . . . .
N1_1 C5_1 C6_1 C7_1 -178.8(4) . . . .
C4_1 C5_1 C6_1 C7_1 0.7(8) . . . .
N2_1 C6_1 C7_1 C8_1 -2.9(8) . . . .
C5_1 C6_1 C7_1 C8_1 176.5(5) . . . .
C6_1 C7_1 C8_1 C9_1 0.6(8) . . . .
C7_1 C8_1 C9_1 C10_1 1.2(8) . . . .
C6_1 N2_1 C10_1 C9_1 -1.5(7) . . . .
Ga1 N2_1 C10_1 C9_1 173.1(4) . . . .
C8_1 C9_1 C10_1 N2_1 -0.8(8) . . . .
C5_2 N1_2 C1_2 C2_2 -3.3(8) . . . .
Ga1 N1_2 C1_2 C2_2 -179.0(4) . . . .
N1_2 C1_2 C2_2 C3_2 3.8(9) . . . .
C1_2 C2_2 C3_2 C4_2 -1.9(11) . . . .
C2_2 C3_2 C4_2 C5_2 -0.4(11) . . . .
C1_2 N1_2 C5_2 C4_2 0.9(8) . . . .
Ga1 N1_2 C5_2 C4_2 177.1(5) . . . .
C1_2 N1_2 C5_2 C5_2 -179.4(6) . . . 2_655
Ga1 N1_2 C5_2 C5_2 -3.2(8) . . . 2_655
C3_2 C4_2 C5_2 N1_2 0.9(10) . . . .
C3_2 C4_2 C5_2 C5_2 -178.8(7) . . . 2_655
F1_3 C1_3 C2_3 C3_3 -180.0(3) . . . .
C6_3 C1_3 C2_3 C3_3 -0.1(3) . . . .
C1_3 C2_3 C3_3 C4_3 0.1(3) . . . .
C2_3 C3_3 C4_3 C5_3 -0.1(7) . . . .
C3_3 C4_3 C5_3 F3_3 -179.6(6) . . . .
C3_3 C4_3 C5_3 C6_3 0.0(10) . . . .
F1_3 C1_3 C6_3 F2_3 -0.3(9) . . . .
C2_3 C1_3 C6_3 F2_3 179.8(5) . . . .
F1_3 C1_3 C6_3 C5_3 180.0(6) . . . .
C2_3 C1_3 C6_3 C5_3 0.1(7) . . . .
F3_3 C5_3 C6_3 F2_3 -0.1(10) . . . .
C4_3 C5_3 C6_3 F2_3 -179.8(7) . . . .
F3_3 C5_3 C6_3 C1_3 179.6(6) . . . .
C4_3 C5_3 C6_3 C1_3 0.0(10) . . . .
F1_12 C1_12 C2_12 F2_12 0.1(5) . . . .
C6_12 C1_12 C2_12 F2_12 -180.0(5) . . . .
F1_12 C1_12 C2_12 C3_12 -179.9(4) . . . .
C6_12 C1_12 C2_12 C3_12 0.0(3) . . . .
F2_12 C2_12 C3_12 C4_12 179.9(5) . . . .
C1_12 C2_12 C3_12 C4_12 0.0(3) . . . .
C2_12 C3_12 C4_12 C5_12 0.2(7) . . . .
C3_12 C4_12 C5_12 C6_12 -0.4(10) . . . .
C4_12 C5_12 C6_12 F6_12 -179.7(7) . . . .
C4_12 C5_12 C6_12 C1_12 0.3(10) . . . .
F1_12 C1_12 C6_12 F6_12 -0.1(8) . . . .
C2_12 C1_12 C6_12 F6_12 179.9(5) . . . .
F1_12 C1_12 C6_12 C5_12 179.8(6) . . . .
C2_12 C1_12 C6_12 C5_12 -0.2(7) . . . .
O1_6 Al1 O1_4 C1_4 -126.3(15) . . . .
O1_7 Al1 O1_4 C1_4 -4.6(16) . . . .
O1_5 Al1 O1_4 C1_4 114.3(17) . . . .
O1_10 Al1 O1_4 C1_4 -6.5(19) . . . .
O1_9 Al1 O1_4 C1_4 115.1(18) . . . .
O1_8 Al1 O1_4 C1_4 116.9(18) . . . .
O1_11 Al1 O1_4 C1_4 -126.5(15) . . . .
Al1 O1_4 C1_4 C3_4 -93.6(14) . . . .
Al1 O1_4 C1_4 C4_4 147.9(13) . . . .
Al1 O1_4 C1_4 C2_4 29.3(16) . . . .
O1_4 C1_4 C2_4 F1_4 37.6(7) . . . .
C3_4 C1_4 C2_4 F1_4 160.9(6) . . . .
C4_4 C1_4 C2_4 F1_4 -81.1(6) . . . .
O1_4 C1_4 C2_4 F3_4 161.6(7) . . . .
C3_4 C1_4 C2_4 F3_4 -75.1(8) . . . .
C4_4 C1_4 C2_4 F3_4 42.9(8) . . . .
O1_4 C1_4 C2_4 F2_4 -79.6(7) . . . .
C3_4 C1_4 C2_4 F2_4 43.7(7) . . . .
C4_4 C1_4 C2_4 F2_4 161.7(5) . . . .
O1_4 C1_4 C3_4 F4_4 45.9(10) . . . .
C4_4 C1_4 C3_4 F4_4 165.0(8) . . . .
C2_4 C1_4 C3_4 F4_4 -76.5(9) . . . .
O1_4 C1_4 C3_4 F6_4 -73.3(8) . . . .
C4_4 C1_4 C3_4 F6_4 45.8(8) . . . .
C2_4 C1_4 C3_4 F6_4 164.3(6) . . . .
O1_4 C1_4 C3_4 F5_4 165.6(6) . . . .
C4_4 C1_4 C3_4 F5_4 -75.3(8) . . . .
C2_4 C1_4 C3_4 F5_4 43.2(8) . . . .
O1_4 C1_4 C4_4 F8_4 43.6(7) . . . .
C3_4 C1_4 C4_4 F8_4 -77.1(7) . . . .
C2_4 C1_4 C4_4 F8_4 163.0(6) . . . .
O1_4 C1_4 C4_4 F7_4 163.7(6) . . . .
C3_4 C1_4 C4_4 F7_4 42.9(8) . . . .
C2_4 C1_4 C4_4 F7_4 -76.9(7) . . . .
O1_4 C1_4 C4_4 F9_4 -76.4(7) . . . .
C3_4 C1_4 C4_4 F9_4 162.9(7) . . . .
C2_4 C1_4 C4_4 F9_4 43.0(8) . . . .
O1_6 Al1 O1_5 C1_5 -27(5) . . . .
O1_4 Al1 O1_5 C1_5 83(4) . . . .
O1_7 Al1 O1_5 C1_5 -159(4) . . . .
Al1 O1_5 C1_5 C3_5 -24(5) . . . .
Al1 O1_5 C1_5 C2_5 -144(4) . . . .
Al1 O1_5 C1_5 C4_5 97(4) . . . .
O1_5 C1_5 C2_5 F1_5 -41(2) . . . .
C3_5 C1_5 C2_5 F1_5 -163.1(14) . . . .
C4_5 C1_5 C2_5 F1_5 76.7(16) . . . .
O1_5 C1_5 C2_5 F3_5 -160.6(17) . . . .
C3_5 C1_5 C2_5 F3_5 77.0(15) . . . .
C4_5 C1_5 C2_5 F3_5 -43.2(16) . . . .
O1_5 C1_5 C2_5 F2_5 78.9(18) . . . .
C3_5 C1_5 C2_5 F2_5 -43.5(14) . . . .
C4_5 C1_5 C2_5 F2_5 -163.7(12) . . . .
O1_5 C1_5 C3_5 F5_5 -163(2) . . . .
C2_5 C1_5 C3_5 F5_5 -42.5(18) . . . .
C4_5 C1_5 C3_5 F5_5 77.1(18) . . . .
O1_5 C1_5 C3_5 F4_5 -41(2) . . . .
C2_5 C1_5 C3_5 F4_5 79.5(15) . . . .
C4_5 C1_5 C3_5 F4_5 -160.8(13) . . . .
O1_5 C1_5 C3_5 F6_5 78(2) . . . .
C2_5 C1_5 C3_5 F6_5 -161.8(13) . . . .
C4_5 C1_5 C3_5 F6_5 -42.1(16) . . . .
O1_5 C1_5 C4_5 F8_5 -41.8(17) . . . .
C3_5 C1_5 C4_5 F8_5 81.3(13) . . . .
C2_5 C1_5 C4_5 F8_5 -160.3(12) . . . .
O1_5 C1_5 C4_5 F7_5 -159.6(16) . . . .
C3_5 C1_5 C4_5 F7_5 -36.6(16) . . . .
C2_5 C1_5 C4_5 F7_5 81.9(16) . . . .
O1_5 C1_5 C4_5 F9_5 78.6(18) . . . .
C3_5 C1_5 C4_5 F9_5 -158.3(14) . . . .
C2_5 C1_5 C4_5 F9_5 -39.9(16) . . . .
O1_4 Al1 O1_8 C1_8 38(5) . . . .
O1_10 Al1 O1_8 C1_8 163(5) . . . .
O1_11 Al1 O1_8 C1_8 -88(5) . . . .
Al1 O1_8 C1_8 C4_8 14(5) . . . .
Al1 O1_8 C1_8 C2_8 138(5) . . . .
Al1 O1_8 C1_8 C3_8 -104(5) . . . .
O1_8 C1_8 C2_8 F3_8 -77(2) . . . .
C4_8 C1_8 C2_8 F3_8 48.0(17) . . . .
C3_8 C1_8 C2_8 F3_8 164.1(14) . . . .
O1_8 C1_8 C2_8 F1_8 155.7(18) . . . .
C4_8 C1_8 C2_8 F1_8 -79.2(16) . . . .
C3_8 C1_8 C2_8 F1_8 36.9(17) . . . .
O1_8 C1_8 C2_8 F2_8 39(2) . . . .
C4_8 C1_8 C2_8 F2_8 164.4(15) . . . .
C3_8 C1_8 C2_8 F2_8 -79.4(17) . . . .
O1_8 C1_8 C3_8 F6_8 -76.6(18) . . . .
C4_8 C1_8 C3_8 F6_8 162.7(14) . . . .
C2_8 C1_8 C3_8 F6_8 43.5(16) . . . .
O1_8 C1_8 C3_8 F4_8 162.2(18) . . . .
C4_8 C1_8 C3_8 F4_8 41.4(17) . . . .
C2_8 C1_8 C3_8 F4_8 -77.7(17) . . . .
O1_8 C1_8 C3_8 F5_8 43.7(19) . . . .
C4_8 C1_8 C3_8 F5_8 -77.0(15) . . . .
C2_8 C1_8 C3_8 F5_8 163.9(13) . . . .
O1_8 C1_8 C4_8 F8_8 161(2) . . . .
C2_8 C1_8 C4_8 F8_8 36(2) . . . .
C3_8 C1_8 C4_8 F8_8 -80(2) . . . .
O1_8 C1_8 C4_8 F7_8 -81(2) . . . .
C2_8 C1_8 C4_8 F7_8 154.7(14) . . . .
C3_8 C1_8 C4_8 F7_8 38.2(15) . . . .
O1_8 C1_8 C4_8 F9_8 39(2) . . . .
C2_8 C1_8 C4_8 F9_8 -85.6(17) . . . .
C3_8 C1_8 C4_8 F9_8 157.8(15) . . . .
O1_4 Al1 O1_9 C1_9 63(5) . . . .
Al1 O1_9 C1_9 C3_9 136(5) . . . .
Al1 O1_9 C1_9 C2_9 14(6) . . . .
Al1 O1_9 C1_9 C4_9 -107(5) . . . .
O1_9 C1_9 C2_9 F2_9 -159(2) . . . .
C3_9 C1_9 C2_9 F2_9 79.8(19) . . . .
C4_9 C1_9 C2_9 F2_9 -38(2) . . . .
O1_9 C1_9 C2_9 F1_9 -45(2) . . . .
C3_9 C1_9 C2_9 F1_9 -165.5(14) . . . .
C4_9 C1_9 C2_9 F1_9 77.0(16) . . . .
O1_9 C1_9 C2_9 F3_9 78(2) . . . .
C3_9 C1_9 C2_9 F3_9 -42.5(17) . . . .
C4_9 C1_9 C2_9 F3_9 -160.0(14) . . . .
O1_9 C1_9 C3_9 F4_9 72.2(18) . . . .
C2_9 C1_9 C3_9 F4_9 -165.6(13) . . . .
C4_9 C1_9 C3_9 F4_9 -46.6(16) . . . .
O1_9 C1_9 C3_9 F6_9 -164(2) . . . .
C2_9 C1_9 C3_9 F6_9 -42.1(19) . . . .
C4_9 C1_9 C3_9 F6_9 76.9(18) . . . .
O1_9 C1_9 C3_9 F5_9 -49(2) . . . .
C2_9 C1_9 C3_9 F5_9 73.6(16) . . . .
C4_9 C1_9 C3_9 F5_9 -167.5(14) . . . .
O1_9 C1_9 C4_9 F7_9 -44.2(19) . . . .
C3_9 C1_9 C4_9 F7_9 74.2(16) . . . .
C2_9 C1_9 C4_9 F7_9 -166.7(15) . . . .
O1_9 C1_9 C4_9 F9_9 76.5(18) . . . .
C3_9 C1_9 C4_9 F9_9 -165.0(13) . . . .
C2_9 C1_9 C4_9 F9_9 -46.0(15) . . . .
O1_9 C1_9 C4_9 F8_9 -161.1(17) . . . .
C3_9 C1_9 C4_9 F8_9 -42.6(17) . . . .
C2_9 C1_9 C4_9 F8_9 76.4(16) . . . .
O1_4 Al1 O1_6 C1_6 134(3) . . . .
O1_7 Al1 O1_6 C1_6 18(3) . . . .
O1_5 Al1 O1_6 C1_6 -111(3) . . . .
Al1 O1_6 C1_6 C2_6 -177(2) . . . .
Al1 O1_6 C1_6 C3_6 -58(3) . . . .
Al1 O1_6 C1_6 C4_6 64(3) . . . .
O1_6 C1_6 C2_6 F2_6 170.2(12) . . . .
C3_6 C1_6 C2_6 F2_6 50.9(13) . . . .
C4_6 C1_6 C2_6 F2_6 -70.6(13) . . . .
O1_6 C1_6 C2_6 F3_6 -74.0(12) . . . .
C3_6 C1_6 C2_6 F3_6 166.7(9) . . . .
C4_6 C1_6 C2_6 F3_6 45.2(12) . . . .
O1_6 C1_6 C2_6 F1_6 38.3(13) . . . .
C3_6 C1_6 C2_6 F1_6 -81.0(12) . . . .
C4_6 C1_6 C2_6 F1_6 157.5(10) . . . .
O1_6 C1_6 C3_6 F6_6 49.3(13) . . . .
C2_6 C1_6 C3_6 F6_6 166.6(10) . . . .
C4_6 C1_6 C3_6 F6_6 -72.0(12) . . . .
O1_6 C1_6 C3_6 F5_6 169.0(10) . . . .
C2_6 C1_6 C3_6 F5_6 -73.7(12) . . . .
C4_6 C1_6 C3_6 F5_6 47.7(12) . . . .
O1_6 C1_6 C3_6 F4_6 -69.4(12) . . . .
C2_6 C1_6 C3_6 F4_6 47.9(12) . . . .
C4_6 C1_6 C3_6 F4_6 169.3(10) . . . .
O1_6 C1_6 C4_6 F9_6 43.3(15) . . . .
C2_6 C1_6 C4_6 F9_6 -73.9(13) . . . .
C3_6 C1_6 C4_6 F9_6 164.7(11) . . . .
O1_6 C1_6 C4_6 F7_6 166.4(12) . . . .
C2_6 C1_6 C4_6 F7_6 49.1(14) . . . .
C3_6 C1_6 C4_6 F7_6 -72.3(13) . . . .
O1_6 C1_6 C4_6 F8_6 -77.2(14) . . . .
C2_6 C1_6 C4_6 F8_6 165.6(11) . . . .
C3_6 C1_6 C4_6 F8_6 44.2(13) . . . .
O1_4 Al1 O1_11 C1_11 46.5(18) . . . .
O1_10 Al1 O1_11 C1_11 -77.6(19) . . . .
O1_8 Al1 O1_11 C1_11 170.8(19) . . . .
Al1 O1_11 C1_11 C4_11 -80.3(19) . . . .
Al1 O1_11 C1_11 C3_11 160.6(13) . . . .
Al1 O1_11 C1_11 C2_11 41(2) . . . .
O1_11 C1_11 C2_11 F3_11 69.5(13) . . . .
C4_11 C1_11 C2_11 F3_11 -165.9(10) . . . .
C3_11 C1_11 C2_11 F3_11 -49.0(12) . . . .
O1_11 C1_11 C2_11 F1_11 -51.5(14) . . . .
C4_11 C1_11 C2_11 F1_11 73.0(12) . . . .
C3_11 C1_11 C2_11 F1_11 -170.1(10) . . . .
O1_11 C1_11 C2_11 F2_11 -172.2(12) . . . .
C4_11 C1_11 C2_11 F2_11 -47.6(14) . . . .
C3_11 C1_11 C2_11 F2_11 69.3(14) . . . .
O1_11 C1_11 C3_11 F4_11 67.2(14) . . . .
C4_11 C1_11 C3_11 F4_11 -55.3(13) . . . .
C2_11 C1_11 C3_11 F4_11 -172.6(11) . . . .
O1_11 C1_11 C3_11 F6_11 -167.8(11) . . . .
C4_11 C1_11 C3_11 F6_11 69.7(13) . . . .
C2_11 C1_11 C3_11 F6_11 -47.5(13) . . . .
O1_11 C1_11 C3_11 F5_11 -53.1(14) . . . .
C4_11 C1_11 C3_11 F5_11 -175.6(12) . . . .
C2_11 C1_11 C3_11 F5_11 67.1(13) . . . .
O1_11 C1_11 C4_11 F8_11 -171.0(13) . . . .
C3_11 C1_11 C4_11 F8_11 -51.8(15) . . . .
C2_11 C1_11 C4_11 F8_11 66.0(14) . . . .
O1_11 C1_11 C4_11 F7_11 -46.2(15) . . . .
C3_11 C1_11 C4_11 F7_11 73.0(13) . . . .
C2_11 C1_11 C4_11 F7_11 -169.2(11) . . . .
O1_11 C1_11 C4_11 F9_11 73.5(14) . . . .
C3_11 C1_11 C4_11 F9_11 -167.2(11) . . . .
C2_11 C1_11 C4_11 F9_11 -49.5(13) . . . .
O1_6 Al1 O1_7 C1_7 -117(3) . . . .
O1_4 Al1 O1_7 C1_7 133(3) . . . .
O1_5 Al1 O1_7 C1_7 14(4) . . . .
Al1 O1_7 C1_7 C2_7 61(3) . . . .
Al1 O1_7 C1_7 C4_7 -61(3) . . . .
Al1 O1_7 C1_7 C3_7 -179(3) . . . .
O1_7 C1_7 C2_7 F2_7 74.5(12) . . . .
C4_7 C1_7 C2_7 F2_7 -163.2(8) . . . .
C3_7 C1_7 C2_7 F2_7 -44.1(10) . . . .
O1_7 C1_7 C2_7 F1_7 -45.5(13) . . . .
C4_7 C1_7 C2_7 F1_7 76.7(10) . . . .
C3_7 C1_7 C2_7 F1_7 -164.2(9) . . . .
O1_7 C1_7 C2_7 F3_7 -164.0(11) . . . .
C4_7 C1_7 C2_7 F3_7 -41.7(11) . . . .
C3_7 C1_7 C2_7 F3_7 77.4(11) . . . .
O1_7 C1_7 C3_7 F6_7 71.9(12) . . . .
C2_7 C1_7 C3_7 F6_7 -166.9(8) . . . .
C4_7 C1_7 C3_7 F6_7 -47.2(10) . . . .
O1_7 C1_7 C3_7 F5_7 -166.3(13) . . . .
C2_7 C1_7 C3_7 F5_7 -45.0(13) . . . .
C4_7 C1_7 C3_7 F5_7 74.6(12) . . . .
O1_7 C1_7 C3_7 F4_7 -46.4(14) . . . .
C2_7 C1_7 C3_7 F4_7 74.9(11) . . . .
C4_7 C1_7 C3_7 F4_7 -165.5(9) . . . .
O1_7 C1_7 C4_7 F8_7 -37.3(13) . . . .
C2_7 C1_7 C4_7 F8_7 -160.2(9) . . . .
C3_7 C1_7 C4_7 F8_7 79.8(10) . . . .
O1_7 C1_7 C4_7 F7_7 -157.5(11) . . . .
C2_7 C1_7 C4_7 F7_7 79.6(10) . . . .
C3_7 C1_7 C4_7 F7_7 -40.4(11) . . . .
O1_7 C1_7 C4_7 F9_7 79.0(12) . . . .
C2_7 C1_7 C4_7 F9_7 -44.0(10) . . . .
C3_7 C1_7 C4_7 F9_7 -163.9(8) . . . .
O1_4 Al1 O1_10 C1_10 123(5) . . . .
O1_8 Al1 O1_10 C1_10 -4(6) . . . .
O1_11 Al1 O1_10 C1_10 -110(6) . . . .
Al1 O1_10 C1_10 C3_10 -65(6) . . . .
Al1 O1_10 C1_10 C4_10 57(6) . . . .
Al1 O1_10 C1_10 C2_10 175(5) . . . .
O1_10 C1_10 C2_10 F1_10 -73(2) . . . .
C3_10 C1_10 C2_10 F1_10 165.7(13) . . . .
C4_10 C1_10 C2_10 F1_10 46.3(16) . . . .
O1_10 C1_10 C2_10 F2_10 166(2) . . . .
C3_10 C1_10 C2_10 F2_10 45(2) . . . .
C4_10 C1_10 C2_10 F2_10 -74.6(19) . . . .
O1_10 C1_10 C2_10 F3_10 46(2) . . . .
C3_10 C1_10 C2_10 F3_10 -75.2(16) . . . .
C4_10 C1_10 C2_10 F3_10 165.4(14) . . . .
O1_10 C1_10 C3_10 F5_10 -73.5(19) . . . .
C4_10 C1_10 C3_10 F5_10 164.6(12) . . . .
C2_10 C1_10 C3_10 F5_10 46.1(16) . . . .
O1_10 C1_10 C3_10 F4_10 45(2) . . . .
C4_10 C1_10 C3_10 F4_10 -76.9(15) . . . .
C2_10 C1_10 C3_10 F4_10 164.5(14) . . . .
O1_10 C1_10 C3_10 F6_10 163.9(17) . . . .
C4_10 C1_10 C3_10 F6_10 42.0(16) . . . .
C2_10 C1_10 C3_10 F6_10 -76.6(16) . . . .
O1_10 C1_10 C4_10 F7_10 -80.8(19) . . . .
C3_10 C1_10 C4_10 F7_10 42.0(15) . . . .
C2_10 C1_10 C4_10 F7_10 160.6(13) . . . .
O1_10 C1_10 C4_10 F8_10 154.6(19) . . . .
C3_10 C1_10 C4_10 F8_10 -82.6(16) . . . .
C2_10 C1_10 C4_10 F8_10 36.1(18) . . . .
O1_10 C1_10 C4_10 F9_10 39(2) . . . .
C3_10 C1_10 C4_10 F9_10 161.7(13) . . . .
C2_10 C1_10 C4_10 F9_10 -79.6(15) . . . .
